data_4020436
loop_
_publ_author_name
'Gregory K. Friestad'
'Cristian Draghici'
'Mustapha Soukri'
'Jun Qin'

_journal_name_full 'Journal of Organic Chemistry'
_journal_page_first 6330
_journal_page_last 6338
_journal_paper_doi 10.1021/jo050756m
_journal_volume 70
_journal_year 2005
_chemical_formula_sum 'C28 H30 N2 O3'
_chemical_formula_weight 442.54
_space_group_IT_number 19
_symmetry_cell_setting orthorhombic
_symmetry_Int_Tables_number 19
_symmetry_space_group_name_Hall 'P 2ac 2ab'
_symmetry_space_group_name_H-M 'P 21 21 21'
_cell_angle_alpha 90.00
_cell_angle_beta 90.00
_cell_angle_gamma 90.00
_cell_formula_units_Z 8
_cell_length_a 18.3858(3)
_cell_length_b 26.1493(4)
_cell_length_c 10.2794(2)
_cell_measurement_temperature 293(2)
_cell_volume 4942.09(15)
_diffrn_ambient_temperature 293(2)
_exptl_crystal_density_diffrn 1.190
_refine_diff_density_rms 0.042
_refine_ls_R_factor_gt 0.0644
_refine_ls_wR_factor_gt 0.1213
_refine_ls_wR_factor_ref 0.1285
_cod_original_sg_symbol_H-M 'P 21 21 21 '
_cod_database_code 4020436

loop_
_symmetry_equiv_pos_as_xyz
'x, y, z'
'-x+1/2, -y, z+1/2'
'x+1/2, -y+1/2, -z'
'-x, y+1/2, -z+1/2'

loop_
_atom_site_aniso_label
_atom_site_aniso_U_11
_atom_site_aniso_U_22
_atom_site_aniso_U_33
_atom_site_aniso_U_23
_atom_site_aniso_U_13
_atom_site_aniso_U_12
C1 0.052(2) 0.071(2) 0.062(2) -0.0023(15) 0.0024(14) -0.0023(13)
C2 0.048(2) 0.086(2) 0.070(2) 0.010(2) 0.0056(15) -0.001(2)
C3 0.054(2) 0.114(3) 0.076(2) 0.003(2) 0.000(2) -0.011(2)
C4 0.063(2) 0.167(4) 0.080(3) 0.013(3) -0.009(2) -0.020(3)
C5 0.056(2) 0.179(5) 0.105(3) 0.045(3) 0.002(2) 0.016(3)
C6 0.074(3) 0.134(4) 0.130(4) 0.030(3) 0.021(3) 0.030(3)
C7 0.061(2) 0.099(3) 0.103(3) 0.013(2) 0.015(2) 0.015(2)
C8 0.057(2) 0.099(2) 0.060(2) 0.008(2) -0.0070(15) 0.000(2)
C9 0.081(2) 0.153(4) 0.064(2) -0.002(2) 0.004(2) -0.001(2)
C10 0.095(3) 0.105(3) 0.090(3) 0.034(2) -0.004(2) -0.003(2)
C11 0.063(2) 0.155(4) 0.073(2) 0.014(2) -0.011(2) 0.018(2)
C12 0.052(2) 0.066(2) 0.062(2) 0.006(2) -0.0087(14) 0.0057(14)
C13 0.064(2) 0.073(2) 0.059(2) 0.002(2) 0.0008(15) 0.0121(15)
C14 0.091(2) 0.094(2) 0.065(2) -0.003(2) -0.006(2) 0.021(2)
C15 0.141(4) 0.132(4) 0.056(2) -0.001(2) 0.007(3) 0.041(3)
C16 0.108(4) 0.159(5) 0.100(4) 0.013(3) 0.041(3) 0.028(3)
C17 0.080(3) 0.151(4) 0.106(3) -0.012(3) 0.031(3) 0.010(3)
C18 0.059(2) 0.112(3) 0.085(2) -0.014(2) 0.011(2) 0.010(2)
C19 0.058(2) 0.076(2) 0.081(2) -0.003(2) 0.014(2) -0.006(2)
C20 0.092(3) 0.069(2) 0.111(3) 0.019(2) 0.006(2) -0.002(2)
C21 0.061(2) 0.064(2) 0.076(2) 0.007(2) 0.0059(15) 0.0068(14)
C22 0.083(2) 0.072(2) 0.083(2) 0.010(2) -0.014(2) 0.009(2)
C23 0.066(2) 0.072(2) 0.070(2) 0.011(2) 0.001(2) 0.006(2)
C24 0.067(2) 0.090(2) 0.070(2) 0.004(2) 0.004(2) 0.007(2)
C25 0.090(3) 0.100(3) 0.070(2) 0.019(2) 0.002(2) 0.009(2)
C26 0.087(3) 0.129(3) 0.087(3) 0.015(2) -0.005(2) 0.030(2)
C27 0.068(2) 0.189(5) 0.112(3) 0.039(3) 0.011(2) 0.022(3)
C28 0.080(3) 0.144(4) 0.089(3) 0.042(3) 0.009(2) 0.004(2)
N1 0.0495(13) 0.0628(13) 0.0598(13) 0.0020(12) 0.0025(11) 0.0007(10)
N2 0.0528(13) 0.0607(13) 0.0704(15) 0.0035(12) 0.0014(12) -0.0029(11)
O1 0.0848(14) 0.0656(12) 0.0827(15) 0.0014(11) 0.0043(12) -0.0046(11)
O2 0.0648(14) 0.104(2) 0.090(2) -0.0109(14) -0.0057(13) -0.0138(13)
O3 0.082(2) 0.0742(15) 0.112(2) 0.0019(14) 0.0029(15) -0.0172(12)
C1' 0.050(2) 0.075(2) 0.069(2) 0.005(2) -0.0047(14) 0.0074(14)
C2' 0.048(2) 0.084(2) 0.065(2) -0.002(2) -0.0093(14) 0.0077(14)
C3' 0.091(2) 0.090(2) 0.071(2) 0.010(2) -0.020(2) -0.010(2)
C4' 0.102(3) 0.140(4) 0.081(3) 0.031(3) -0.027(2) -0.044(3)
C5' 0.074(3) 0.195(6) 0.072(3) 0.002(4) -0.006(2) -0.017(3)
C6' 0.096(3) 0.165(5) 0.082(3) -0.043(3) -0.021(2) 0.036(3)
C7' 0.089(3) 0.106(3) 0.089(3) -0.018(2) -0.023(2) 0.035(2)
C8' 0.056(2) 0.130(3) 0.076(2) 0.014(2) 0.002(2) 0.010(2)
C9' 0.066(2) 0.150(4) 0.145(4) 0.039(3) -0.010(3) -0.019(3)
C10' 0.061(2) 0.153(4) 0.139(4) 0.004(3) 0.008(2) 0.035(2)
C11' 0.081(3) 0.270(7) 0.079(3) 0.026(4) 0.020(2) 0.005(4)
C12' 0.064(2) 0.082(2) 0.062(2) -0.002(2) -0.002(2) 0.015(2)
C13' 0.060(2) 0.077(2) 0.061(2) -0.004(2) 0.0034(15) 0.016(2)
C14' 0.089(3) 0.085(2) 0.080(2) 0.006(2) -0.004(2) 0.008(2)
C15' 0.080(3) 0.094(3) 0.123(3) 0.001(3) -0.005(3) -0.001(2)
C16' 0.075(2) 0.108(3) 0.112(3) -0.021(3) -0.021(2) 0.015(2)
C17' 0.088(2) 0.106(3) 0.064(2) -0.014(2) -0.012(2) 0.024(2)
C18' 0.076(2) 0.090(2) 0.059(2) -0.003(2) 0.005(2) 0.013(2)
C19' 0.070(2) 0.083(2) 0.080(2) 0.005(2) -0.018(2) 0.008(2)
C20' 0.064(2) 0.086(2) 0.094(3) -0.012(2) -0.015(2) 0.018(2)
C21' 0.049(2) 0.071(2) 0.074(2) -0.009(2) -0.0062(15) 0.0120(14)
C22' 0.068(2) 0.085(2) 0.088(2) -0.009(2) 0.007(2) 0.007(2)
C23' 0.063(2) 0.092(2) 0.082(2) -0.005(2) 0.006(2) 0.003(2)
C24' 0.072(2) 0.163(4) 0.109(3) -0.018(3) 0.011(2) 0.004(3)
C25' 0.082(3) 0.214(6) 0.130(4) 0.000(4) 0.028(3) 0.030(3)
C26' 0.115(4) 0.150(4) 0.119(4) -0.006(3) 0.044(3) 0.028(3)
C27' 0.112(3) 0.133(4) 0.093(3) -0.006(3) 0.029(3) -0.008(3)
C28' 0.073(2) 0.111(3) 0.092(3) 0.002(2) 0.014(2) -0.005(2)
N1' 0.0534(14) 0.071(2) 0.0621(14) 0.0016(12) -0.0036(11) 0.0156(11)
N2' 0.0538(14) 0.0734(15) 0.0619(14) 0.0034(13) -0.0066(11) 0.0161(12)
O1' 0.095(2) 0.089(2) 0.098(2) -0.0156(14) -0.0299(15) 0.0396(14)
O2' 0.103(2) 0.107(2) 0.077(2) 0.0256(14) -0.002(2) 0.0136(15)
O3' 0.079(2) 0.089(2) 0.099(2) 0.0138(14) -0.0176(14) 0.0282(13)

loop_
_atom_site_label
_atom_site_thermal_displace_type
_atom_site_fract_x
_atom_site_fract_y
_atom_site_fract_z
_atom_site_occupancy
_atom_site_U_iso_or_equiv
C1 Uani 0.54299(15) 0.37179(12) 0.0881(3) 1 0.0617(7)
H1 Uiso 0.52984(15) 0.33788(12) 0.0551(3) 1 0.082
C2 Uani 0.6246(2) 0.36798(13) 0.1101(3) 1 0.0681(8)
C3 Uani 0.6643(2) 0.4057(2) 0.1709(3) 1 0.0810(9)
H3 Uiso 0.6410(2) 0.4348(2) 0.2022(3) 1 0.108
C4 Uani 0.7397(2) 0.4005(2) 0.1858(4) 1 0.1034(13)
H4 Uiso 0.7665(2) 0.4259(2) 0.2271(4) 1 0.137
C5 Uani 0.7736(2) 0.3577(3) 0.1389(5) 1 0.113(2)
H5 Uiso 0.8237(2) 0.3545(3) 0.1480(5) 1 0.150
C6 Uani 0.7352(2) 0.3198(2) 0.0792(5) 1 0.1128(15)
H6 Uiso 0.7589(2) 0.2908(2) 0.0482(5) 1 0.150
C7 Uani 0.6607(2) 0.32478(15) 0.0651(4) 1 0.0876(11)
H7 Uiso 0.6344(2) 0.29885(15) 0.0248(4) 1 0.117
C8 Uani 0.5196(2) 0.40861(13) -0.0234(3) 1 0.0718(8)
C9 Uani 0.5392(2) 0.3803(2) -0.1504(3) 1 0.0991(12)
H9A Uiso 0.5905(3) 0.3735(10) -0.1521(13) 1 0.149
H9B Uiso 0.5263(15) 0.4011(5) -0.2237(3) 1 0.149
H9C Uiso 0.5130(12) 0.3486(5) -0.1544(14) 1 0.149
C10 Uani 0.5582(2) 0.46008(15) -0.0273(4) 1 0.0968(12)
H10A Uiso 0.6097(3) 0.45473(15) -0.0349(29) 1 0.145
H10B Uiso 0.5481(13) 0.4786(5) 0.0513(14) 1 0.145
H10C Uiso 0.5412(12) 0.4794(5) -0.1007(18) 1 0.145
C11 Uani 0.4372(2) 0.4166(2) -0.0199(4) 1 0.0970(12)
H11A Uiso 0.4132(2) 0.3840(2) -0.0206(29) 1 0.146
H11B Uiso 0.4224(3) 0.4360(10) -0.0946(16) 1 0.146
H11C Uiso 0.4242(3) 0.4348(10) 0.0578(15) 1 0.146
C12 Uani 0.48653(15) 0.41923(12) 0.2844(3) 1 0.0603(7)
C13 Uani 0.4287(2) 0.41549(12) 0.3863(3) 1 0.0654(8)
C14 Uani 0.4414(2) 0.43586(14) 0.5077(3) 1 0.0833(10)
H14 Uiso 0.4863(2) 0.45046(14) 0.5271(3) 1 0.111
C15 Uani 0.3867(3) 0.4344(2) 0.6010(4) 1 0.1097(15)
H15 Uiso 0.3950(3) 0.4476(2) 0.6837(4) 1 0.146
C16 Uani 0.3197(3) 0.4131(2) 0.5705(5) 1 0.122(2)
H16 Uiso 0.2834(3) 0.4116(2) 0.6333(5) 1 0.163
C17 Uani 0.3070(2) 0.3945(2) 0.4497(5) 1 0.1123(14)
H17 Uiso 0.2615(2) 0.3813(2) 0.4292(5) 1 0.149
C18 Uani 0.3610(2) 0.39517(14) 0.3574(4) 1 0.0852(10)
H18 Uiso 0.3520(2) 0.38189(14) 0.2750(4) 1 0.113
C19 Uani 0.4318(2) 0.29835(13) 0.2259(4) 1 0.0716(8)
C20 Uani 0.4912(2) 0.25679(13) 0.3880(4) 1 0.0905(11)
H20A Uiso 0.5189(2) 0.22527(13) 0.3936(4) 1 0.120
H20B Uiso 0.4689(2) 0.26345(13) 0.4718(4) 1 0.120
C21 Uani 0.5402(2) 0.30110(11) 0.3481(3) 1 0.0666(8)
H21 Uiso 0.5788(2) 0.28887(11) 0.2904(3) 1 0.089
C22 Uani 0.5726(2) 0.33115(13) 0.4603(3) 1 0.0793(9)
H22A Uiso 0.5957(2) 0.36173(13) 0.4263(3) 1 0.105
H22B Uiso 0.5338(2) 0.34182(13) 0.5182(3) 1 0.105
C23 Uani 0.6279(2) 0.30088(12) 0.5369(3) 1 0.0692(8)
C24 Uani 0.6089(2) 0.27586(13) 0.6483(3) 1 0.0754(9)
H24 Uiso 0.5607(2) 0.27661(13) 0.6759(3) 1 0.100
C25 Uani 0.6597(2) 0.24941(14) 0.7211(4) 1 0.0869(10)
H25 Uiso 0.6453(2) 0.23223(14) 0.7961(4) 1 0.116
C26 Uani 0.7304(2) 0.2484(2) 0.6836(4) 1 0.1010(13)
H26 Uiso 0.7649(2) 0.2309(2) 0.7327(4) 1 0.134
C27 Uani 0.7503(2) 0.2735(2) 0.5728(5) 1 0.123(2)
H27 Uiso 0.7987(2) 0.2730(2) 0.5463(5) 1 0.164
C28 Uani 0.6997(2) 0.2996(2) 0.4996(4) 1 0.1044(13)
H28 Uiso 0.7142(2) 0.3165(2) 0.4243(4) 1 0.139
N1 Uani 0.50121(11) 0.37596(9) 0.2126(2) 1 0.0573(6)
N2 Uani 0.48578(12) 0.32958(9) 0.2734(2) 1 0.0613(6)
O1 Uani 0.51679(12) 0.45953(8) 0.2621(2) 1 0.0777(6)
O2 Uani 0.38682(13) 0.30808(9) 0.1449(2) 1 0.0862(7)
O3 Uani 0.43656(13) 0.25324(9) 0.2875(3) 1 0.0892(7)
C1' Uani 0.38998(15) 0.59192(12) 0.4250(3) 1 0.0646(8)
H1' Uiso 0.40160(15) 0.55554(12) 0.4347(3) 1 0.086
C2' Uani 0.39093(15) 0.59985(13) 0.2794(3) 1 0.0658(8)
C3' Uani 0.3818(2) 0.64737(15) 0.2204(3) 1 0.0841(10)
H3' Uiso 0.3767(2) 0.67647(15) 0.2715(3) 1 0.112
C4' Uani 0.3804(2) 0.6516(2) 0.0853(4) 1 0.1079(14)
H4' Uiso 0.3735(2) 0.6835(2) 0.0471(4) 1 0.144
C5' Uani 0.3891(2) 0.6095(3) 0.0082(4) 1 0.114(2)
H5' Uiso 0.3885(2) 0.6127(3) -0.0819(4) 1 0.151
C6' Uani 0.3987(2) 0.5634(2) 0.0638(4) 1 0.114(2)
H6' Uiso 0.4050(2) 0.5347(2) 0.0115(4) 1 0.152
C7' Uani 0.3991(2) 0.5581(2) 0.1983(4) 1 0.0944(12)
H7' Uiso 0.4050(2) 0.5258(2) 0.2345(4) 1 0.126
C8' Uani 0.3122(2) 0.5965(2) 0.4880(4) 1 0.0875(10)
C9' Uani 0.2701(2) 0.5490(2) 0.4410(5) 1 0.120(2)
H9'1 Uiso 0.2226(8) 0.5487(8) 0.4796(28) 1 0.181
H9'2 Uiso 0.2960(10) 0.5186(2) 0.4661(31) 1 0.181
H9'3 Uiso 0.2656(17) 0.5500(7) 0.3480(6) 1 0.181
C10' Uani 0.2671(2) 0.6428(2) 0.4488(5) 1 0.117(2)
H10D Uiso 0.2939(8) 0.6735(2) 0.4670(32) 1 0.176
H10E Uiso 0.2224(9) 0.6430(8) 0.4973(26) 1 0.176
H10F Uiso 0.2564(16) 0.6411(7) 0.3575(9) 1 0.176
C11' Uani 0.3194(2) 0.5941(3) 0.6377(4) 1 0.144(2)
H11D Uiso 0.3477(19) 0.5647(9) 0.6615(5) 1 0.215
H11E Uiso 0.2719(3) 0.5915(16) 0.6760(5) 1 0.215
H11F Uiso 0.3430(20) 0.6245(7) 0.6686(6) 1 0.215
C12' Uani 0.4542(2) 0.66895(13) 0.5254(3) 1 0.0692(8)
C13' Uani 0.5124(2) 0.68822(12) 0.6150(3) 1 0.0661(8)
C14' Uani 0.5491(2) 0.73161(14) 0.5791(4) 1 0.0847(10)
H14' Uiso 0.5408(2) 0.74581(14) 0.4975(4) 1 0.113
C15' Uani 0.5981(2) 0.7545(2) 0.6622(5) 1 0.0990(12)
H15' Uiso 0.6234(2) 0.7834(2) 0.6354(5) 1 0.132
C16' Uani 0.6097(2) 0.7350(2) 0.7829(5) 1 0.0984(12)
H16' Uiso 0.6426(2) 0.7507(2) 0.8389(5) 1 0.131
C17' Uani 0.5729(2) 0.6920(2) 0.8224(3) 1 0.0862(10)
H17' Uiso 0.5806(2) 0.6789(2) 0.9053(3) 1 0.115
C18' Uani 0.5241(2) 0.66808(13) 0.7385(3) 1 0.0750(9)
H18' Uiso 0.4994(2) 0.63882(13) 0.7650(3) 1 0.100
C19' Uani 0.5189(2) 0.55331(13) 0.6086(4) 1 0.0776(9)
C20' Uani 0.6130(2) 0.54011(14) 0.4661(4) 1 0.0811(10)
H20C Uiso 0.6233(2) 0.51122(14) 0.4098(4) 1 0.108
H20D Uiso 0.6584(2) 0.55727(14) 0.4865(4) 1 0.108
C21' Uani 0.56023(15) 0.57679(12) 0.4007(3) 1 0.0644(8)
H21' Uiso 0.53127(15) 0.55828(12) 0.3360(3) 1 0.086
C22' Uani 0.5966(2) 0.62256(13) 0.3369(4) 1 0.0802(9)
H22C Uiso 0.5598(2) 0.64499(13) 0.3006(4) 1 0.107
H22D Uiso 0.6237(2) 0.64165(13) 0.4017(4) 1 0.107
C23' Uani 0.6473(2) 0.60498(14) 0.2307(4) 1 0.0787(9)
C24' Uani 0.7206(2) 0.5984(2) 0.2517(5) 1 0.1144(14)
H24' Uiso 0.7404(2) 0.6080(2) 0.3312(5) 1 0.152
C25' Uani 0.7656(3) 0.5778(2) 0.1573(6) 1 0.142(2)
H25' Uiso 0.8148(3) 0.5727(2) 0.1743(6) 1 0.189
C26' Uani 0.7373(3) 0.5650(2) 0.0397(6) 1 0.128(2)
H26' Uiso 0.7676(3) 0.5514(2) -0.0239(6) 1 0.170
C27' Uani 0.6641(3) 0.5720(2) 0.0127(5) 1 0.1126(14)
H27' Uiso 0.6452(3) 0.5639(2) -0.0687(5) 1 0.150
C28' Uani 0.6196(2) 0.5915(2) 0.1109(4) 1 0.0921(11)
H28' Uiso 0.5701(2) 0.5955(2) 0.0952(4) 1 0.123
N1' Uani 0.45051(12) 0.61810(9) 0.4971(2) 1 0.0623(6)
N2' Uani 0.51440(12) 0.58974(9) 0.5129(2) 1 0.0630(6)
O1' Uani 0.40934(13) 0.69918(9) 0.4831(2) 1 0.0941(8)
O2' Uani 0.4807(2) 0.54819(10) 0.7026(3) 1 0.0955(8)
O3' Uani 0.57706(13) 0.52339(9) 0.5836(3) 1 0.0890(7)

loop_
_geom_bond_atom_site_label_1
_geom_bond_atom_site_label_2
_geom_bond_distance
_geom_bond_site_symmetry_1
_geom_bond_site_symmetry_2
_geom_bond_publ_flag
C1 N1 1.496(4) ? . ?
C1 C2 1.521(4) ? . ?
C1 C8 1.558(4) ? . ?
C2 C3 1.377(5) ? . ?
C2 C7 1.390(4) ? . ?
C3 C4 1.401(5) ? . ?
C4 C5 1.368(6) ? . ?
C5 C6 1.364(6) ? . ?
C6 C7 1.384(5) ? . ?
C8 C10 1.522(5) ? . ?
C8 C11 1.530(4) ? . ?
C8 C9 1.543(5) ? . ?
C12 O1 1.214(3) ? . ?
C12 N1 1.378(4) ? . ?
C12 C13 1.496(4) ? . ?
C13 C14 1.377(5) ? . ?
C13 C18 1.385(5) ? . ?
C14 C15 1.391(6) ? . ?
C15 C16 1.387(7) ? . ?
C16 C17 1.354(7) ? . ?
C17 C18 1.373(5) ? . ?
C19 O2 1.201(4) ? . ?
C19 O3 1.342(4) ? . ?
C19 N2 1.375(4) ? . ?
C20 O3 1.444(4) ? . ?
C20 C21 1.523(4) ? . ?
C21 N2 1.464(4) ? . ?
C21 C22 1.517(5) ? . ?
C22 C23 1.510(4) ? . ?
C23 C24 1.364(4) ? . ?
C23 C28 1.376(5) ? . ?
C24 C25 1.382(4) ? . ?
C25 C26 1.358(5) ? . ?
C26 C27 1.365(6) ? . ?
C27 C28 1.377(5) ? . ?
N1 N2 1.394(3) ? . ?
C1' N1' 1.502(4) ? . ?
C1' C2' 1.512(4) ? . ?
C1' C8' 1.575(4) ? . ?
C2' C7' 1.382(5) ? . ?
C2' C3' 1.393(5) ? . ?
C3' C4' 1.394(5) ? . ?
C4' C5' 1.367(7) ? . ?
C5' C6' 1.346(7) ? . ?
C6' C7' 1.390(6) ? . ?
C8' C10' 1.521(5) ? . ?
C8' C9' 1.543(6) ? . ?
C8' C11' 1.546(6) ? . ?
C12' O1' 1.222(3) ? . ?
C12' N1' 1.363(4) ? . ?
C12' C13' 1.500(4) ? . ?
C13' C14' 1.370(5) ? . ?
C13' C18' 1.391(4) ? . ?
C14' C15' 1.378(5) ? . ?
C15' C16' 1.359(6) ? . ?
C16' C17' 1.373(6) ? . ?
C17' C18' 1.393(5) ? . ?
C19' O2' 1.203(4) ? . ?
C19' O3' 1.349(4) ? . ?
C19' N2' 1.372(4) ? . ?
C20' O3' 1.445(4) ? . ?
C20' C21' 1.521(4) ? . ?
C21' N2' 1.468(4) ? . ?
C21' C22' 1.520(4) ? . ?
C22' C23' 1.507(5) ? . ?
C23' C24' 1.377(5) ? . ?
C23' C28' 1.378(5) ? . ?
C24' C25' 1.384(6) ? . ?
C25' C26' 1.358(7) ? . ?
C26' C27' 1.386(7) ? . ?
C27' C28' 1.397(5) ? . ?
N1' N2' 1.399(3) ? . ?

loop_
_cod_related_entry_id
_cod_related_entry_database
_cod_related_entry_code
1 ChemSpider 9422757
